data_8100442
loop_
_publ_author_name
'Van Meervelt, Luc'
'Uytterhoeven, Koen'
'Van Deun, Rik'
'Binnemans, Koen'

_publ_section_title
;
Crystal structure of tris(N-(n-butyl)-4-methoxy-2-hydroxybenzaldimine)-
tris(nitrato)lanthanum(III), La(C~12~H~17~NO~2~)3(NO~3~)~3~
;
_journal_issue 4
_journal_name_full 'Zeitschrift f\"ur Kristallographie - New Crystal Structures'
_journal_page_first 488
_journal_page_last 490
_journal_volume 218
_journal_year 2003
_chemical_formula_moiety 'C36 H51 La N6 O15'
_chemical_formula_structural 'La(LH)3 (N O3)3'
_chemical_formula_sum 'C36 H51 La N6 O15'
_chemical_formula_weight 946.74
_space_group_IT_number 2
_symmetry_cell_setting triclinic
_symmetry_space_group_name_Hall '-P 1'
_symmetry_space_group_name_H-M 'P -1'
_cell_angle_alpha 98.50(2)
_cell_angle_beta 98.870(10)
_cell_angle_gamma 92.52(2)
_cell_formula_units_Z 2
_cell_length_a 11.455(2)
_cell_length_b 13.859(3)
_cell_length_c 14.101(4)
_cell_measurement_temperature 289(2)
_cell_volume 2182.4(9)
_diffrn_ambient_temperature 289(2)
_exptl_crystal_density_diffrn 1.441
_cod_depositor_comments
;
The following automatic conversions were performed:
'_symmetry_cell_setting' value 'Triclinic' changed to 'triclinic'
according to '/home/saulius/struct/CIF-dictionaries/cif_core.dic'
dictionary named 'cif_core.dic' version 2.4.1 from 2010-06-29.

Automatic conversion script
Id: cif_fix_enum 1527 2010-12-29 10:47:43Z saulius 
;
_cod_database_code 8100442

loop_
_symmetry_equiv_pos_as_xyz
'x, y, z'
'-x, -y, -z'

loop_
_atom_site_label
_atom_site_type_symbol
_atom_site_fract_x
_atom_site_fract_y
_atom_site_fract_z
_atom_site_U_iso_or_equiv
_atom_site_adp_type
_atom_site_occupancy
_atom_site_symmetry_multiplicity
_atom_site_Wyckoff_symbol
_atom_site_calc_flag
_atom_site_refinement_flags
_atom_site_disorder_assembly
_atom_site_disorder_group
La1 La 0.56017(3) 0.26811(2) 0.72623(2) 0.04358(11) Uani 1 2 i d . . .
C1 C 0.6686(4) 0.0791(3) 0.5715(3) 0.0461(12) Uani 1 2 i d . . .
C2 C 0.7507(4) 0.1278(4) 0.5289(3) 0.0535(13) Uani 1 2 i d . . .
H2 H 0.7528 0.1955 0.5341 0.064 Uiso 1 2 i calc R . .
C3 C 0.8279(5) 0.0773(4) 0.4797(4) 0.0623(14) Uani 1 2 i d . . .
C4 C 0.8249(6) -0.0242(4) 0.4691(4) 0.0759(17) Uani 1 2 i d . . .
H4 H 0.8773 -0.0579 0.4345 0.091 Uiso 1 2 i calc R . .
C5 C 0.7469(5) -0.0732(4) 0.5087(4) 0.0692(16) Uani 1 2 i d . . .
H5 H 0.7459 -0.1411 0.5013 0.083 Uiso 1 2 i calc R . .
C6 C 0.6670(4) -0.0247(3) 0.5607(3) 0.0519(13) Uani 1 2 i d . . .
O7 O 0.5956(3) 0.1271(2) 0.6191(2) 0.0591(9) Uani 1 2 i d . . .
O8 O 0.9096(4) 0.1189(3) 0.4365(3) 0.0848(12) Uani 1 2 i d . . .
C9 C 0.9200(6) 0.2222(5) 0.4445(5) 0.099(2) Uani 1 2 i d . . .
H9A H 0.8468 0.2446 0.4155 0.149 Uiso 1 2 i calc R . .
H9B H 0.9826 0.2412 0.4115 0.149 Uiso 1 2 i calc R . .
H9C H 0.9376 0.2507 0.5118 0.149 Uiso 1 2 i calc R . .
C10 C 0.5904(5) -0.0796(4) 0.6053(3) 0.0553(13) Uani 1 2 i d . . .
H10 H 0.5941 -0.1471 0.5949 0.066 Uiso 1 2 i calc R . .
N11 N 0.5159(4) -0.0449(3) 0.6589(3) 0.0596(12) Uani 1 2 i d . . .
H11 H 0.518(5) 0.012(4) 0.664(4) 0.071 Uiso 1 2 i d . . .
C12 C 0.4442(5) -0.1002(4) 0.7104(4) 0.0669(15) Uani 1 2 i d . . .
H12A H 0.4442 -0.1693 0.6856 0.080 Uiso 1 2 i calc R . .
H12B H 0.3633 -0.0815 0.6992 0.080 Uiso 1 2 i calc R . .
C13 C 0.4904(5) -0.0827(4) 0.8183(4) 0.0671(15) Uani 1 2 i d . . .
H13A H 0.4952 -0.0129 0.8411 0.081 Uiso 1 2 i calc R . .
H13B H 0.4332 -0.1129 0.8509 0.081 Uiso 1 2 i calc R . .
C14 C 0.6092(6) -0.1206(4) 0.8483(4) 0.0813(18) Uani 1 2 i d . . .
H14A H 0.6677 -0.0878 0.8189 0.098 Uiso 1 2 i calc R . .
H14B H 0.6060 -0.1898 0.8230 0.098 Uiso 1 2 i calc R . .
C15 C 0.6493(7) -0.1062(5) 0.9571(5) 0.119(3) Uani 1 2 i d . . .
H15A H 0.6598 -0.0375 0.9820 0.179 Uiso 1 2 i calc R . .
H15B H 0.7230 -0.1357 0.9712 0.179 Uiso 1 2 i calc R . .
H15C H 0.5905 -0.1362 0.9872 0.179 Uiso 1 2 i calc R . .
C16 C 0.4774(4) 0.5089(3) 0.7855(3) 0.0444(11) Uani 1 2 i d . . .
C17 C 0.3949(4) 0.5127(3) 0.7022(3) 0.0506(12) Uani 1 2 i d . . .
H17 H 0.3881 0.4619 0.6502 0.061 Uiso 1 2 i calc R . .
C18 C 0.3244(4) 0.5884(3) 0.6951(3) 0.0487(12) Uani 1 2 i d . . .
C19 C 0.3297(5) 0.6648(3) 0.7728(4) 0.0577(13) Uani 1 2 i d . . .
H19 H 0.2792 0.7152 0.7686 0.069 Uiso 1 2 i calc R . .
C20 C 0.4101(4) 0.6642(3) 0.8549(4) 0.0532(13) Uani 1 2 i d . . .
H20 H 0.4145 0.7154 0.9063 0.064 Uiso 1 2 i calc R . .
C21 C 0.4866(4) 0.5879(3) 0.8636(3) 0.0431(11) Uani 1 2 i d . . .
O22 O 0.5451(3) 0.4361(2) 0.7923(2) 0.0598(9) Uani 1 2 i d . . .
O23 O 0.2424(3) 0.5973(3) 0.6166(3) 0.0671(10) Uani 1 2 i d . . .
C24 C 0.2294(5) 0.5224(4) 0.5332(4) 0.0797(17) Uani 1 2 i d . . .
H24A H 0.3031 0.5181 0.5089 0.120 Uiso 1 2 i calc R . .
H24B H 0.1691 0.5381 0.4837 0.120 Uiso 1 2 i calc R . .
H24C H 0.2072 0.4609 0.5512 0.120 Uiso 1 2 i calc R . .
C25 C 0.5704(4) 0.5921(3) 0.9488(4) 0.0524(13) Uani 1 2 i d . . .
H25 H 0.5707 0.6456 0.9972 0.063 Uiso 1 2 i calc R . .
N26 N 0.6476(4) 0.5277(3) 0.9659(3) 0.0560(11) Uani 1 2 i d . . .
H26 H 0.640(5) 0.480(4) 0.923(4) 0.067 Uiso 1 2 i d . . .
C27 C 0.7411(5) 0.5344(4) 1.0488(4) 0.0673(15) Uani 1 2 i d . . .
H27A H 0.7432 0.4722 1.0726 0.081 Uiso 1 2 i calc R . .
H27B H 0.7244 0.5837 1.1004 0.081 Uiso 1 2 i calc R . .
C28 C 0.8604(4) 0.5605(4) 1.0228(4) 0.0598(14) Uani 1 2 i d . . .
H28A H 0.9216 0.5523 1.0762 0.072 Uiso 1 2 i calc R . .
H28B H 0.8724 0.5152 0.9664 0.072 Uiso 1 2 i calc R . .
C29 C 0.8741(5) 0.6632(4) 1.0014(5) 0.0796(17) Uani 1 2 i d . . .
H29A H 0.8590 0.7088 1.0566 0.095 Uiso 1 2 i calc R . .
H29B H 0.8158 0.6708 0.9458 0.095 Uiso 1 2 i calc R . .
C30 C 0.9969(6) 0.6882(5) 0.9803(5) 0.106(2) Uani 1 2 i d . . .
H30A H 1.0546 0.6852 1.0367 0.159 Uiso 1 2 i calc R . .
H30B H 1.0006 0.7530 0.9639 0.159 Uiso 1 2 i calc R . .
H30C H 1.0132 0.6422 0.9268 0.159 Uiso 1 2 i calc R . .
C31 C 0.8475(4) 0.3733(4) 0.7425(3) 0.0530(13) Uani 1 2 i d . . .
C32 C 0.8229(4) 0.4708(4) 0.7334(3) 0.0556(13) Uani 1 2 i d . . .
H32 H 0.7480 0.4916 0.7394 0.067 Uiso 1 2 i calc R . .
C33 C 0.9073(5) 0.5343(4) 0.7159(4) 0.0639(14) Uani 1 2 i d . . .
C34 C 1.0209(5) 0.5047(5) 0.7078(4) 0.0740(16) Uani 1 2 i d . . .
H34 H 1.0789 0.5493 0.6974 0.089 Uiso 1 2 i calc R . .
C35 C 1.0470(5) 0.4117(5) 0.7149(4) 0.0703(16) Uani 1 2 i d . . .
H35 H 1.1224 0.3925 0.7079 0.084 Uiso 1 2 i calc R . .
C36 C 0.9615(5) 0.3437(4) 0.7328(4) 0.0587(14) Uani 1 2 i d . . .
O37 O 0.7680(3) 0.3136(2) 0.7600(3) 0.0643(9) Uani 1 2 i d . . .
O38 O 0.8909(4) 0.6283(3) 0.7034(3) 0.0882(12) Uani 1 2 i d . . .
C39 C 0.7770(7) 0.6627(5) 0.7047(6) 0.105(2) Uani 1 2 i d . . .
H39A H 0.7225 0.6265 0.6515 0.158 Uiso 1 2 i calc R . .
H39B H 0.7795 0.7308 0.6987 0.158 Uiso 1 2 i calc R . .
H39C H 0.7515 0.6542 0.7649 0.158 Uiso 1 2 i calc R . .
C40 C 0.9922(5) 0.2478(5) 0.7383(4) 0.0681(15) Uani 1 2 i d . . .
H40 H 1.0686 0.2333 0.7294 0.082 Uiso 1 2 i calc R . .
N41 N 0.9235(4) 0.1777(4) 0.7545(4) 0.0708(13) Uani 1 2 i d . . .
H41 H 0.848(5) 0.200(4) 0.768(4) 0.085 Uiso 1 2 i d . . .
C42 C 0.9533(6) 0.0730(5) 0.7524(5) 0.0871(19) Uani 1 2 i d . . .
H42A H 0.8911 0.0305 0.7099 0.105 Uiso 1 2 i calc R . .
H42B H 1.0267 0.0634 0.7270 0.105 Uiso 1 2 i calc R . .
C43 C 0.9655(7) 0.0483(6) 0.8485(5) 0.117(3) Uani 1 2 i d . . .
H43A H 0.8964 0.0657 0.8776 0.140 Uiso 1 2 i calc R . .
H43B H 1.0349 0.0838 0.8890 0.140 Uiso 1 2 i calc R . .
C44 C 0.9790(9) -0.0684(7) 0.8401(8) 0.171(5) Uani 1 2 i d . . .
H44A H 0.9624 -0.0902 0.8992 0.205 Uiso 1 2 i calc R . .
H44B H 0.9217 -0.1023 0.7864 0.205 Uiso 1 2 i calc R . .
C45 C 1.0947(8) -0.0920(6) 0.8254(6) 0.142(3) Uani 1 2 i d . . .
H45A H 1.1130 -0.0670 0.7691 0.213 Uiso 1 2 i calc R . .
H45B H 1.0985 -0.1618 0.8157 0.213 Uiso 1 2 i calc R . .
H45C H 1.1508 -0.0634 0.8813 0.213 Uiso 1 2 i calc R . .
N46 N 0.6613(4) 0.1932(4) 0.9124(4) 0.0714(13) Uani 1 2 i d . . .
O47 O 0.6722(3) 0.1469(2) 0.8316(3) 0.0613(9) Uani 1 2 i d . . .
O48 O 0.7040(5) 0.1674(4) 0.9881(3) 0.1191(19) Uani 1 2 i d . . .
O49 O 0.6019(4) 0.2690(3) 0.9118(3) 0.0838(12) Uani 1 2 i d . . .
N50 N 0.3289(4) 0.1858(4) 0.7709(3) 0.0690(13) Uani 1 2 i d . . .
O51 O 0.4067(3) 0.1325(3) 0.7448(3) 0.0752(11) Uani 1 2 i d . . .
O52 O 0.2404(4) 0.1499(4) 0.7923(4) 0.1084(16) Uani 1 2 i d . . .
O53 O 0.3457(4) 0.2747(3) 0.7709(3) 0.0895(13) Uani 1 2 i d . . .
N54 N 0.5015(5) 0.3239(3) 0.5249(4) 0.0647(12) Uani 1 2 i d . . .
O55 O 0.4211(3) 0.2905(3) 0.5646(3) 0.0640(9) Uani 1 2 i d . . .
O56 O 0.6013(4) 0.3455(3) 0.5771(3) 0.0701(10) Uani 1 2 i d . . .
O57 O 0.4846(5) 0.3339(4) 0.4405(3) 0.1089(16) Uani 1 2 i d . . .

loop_
_atom_site_aniso_label
_atom_site_aniso_U_11
_atom_site_aniso_U_22
_atom_site_aniso_U_33
_atom_site_aniso_U_23
_atom_site_aniso_U_13
_atom_site_aniso_U_12
La1 0.03981(17) 0.03948(16) 0.05221(18) 0.00313(11) 0.01274(12) 0.00620(11)
C1 0.050(3) 0.052(3) 0.034(2) -0.002(2) 0.004(2) 0.012(2)
C2 0.061(3) 0.050(3) 0.050(3) 0.003(2) 0.010(3) 0.016(3)
C3 0.066(4) 0.069(4) 0.056(3) 0.013(3) 0.014(3) 0.018(3)
C4 0.084(4) 0.076(4) 0.075(4) 0.004(3) 0.034(4) 0.029(4)
C5 0.079(4) 0.051(3) 0.073(4) -0.007(3) 0.009(3) 0.020(3)
C6 0.057(3) 0.047(3) 0.046(3) -0.006(2) 0.002(3) 0.009(3)
O7 0.068(2) 0.0475(19) 0.062(2) -0.0052(16) 0.0243(19) 0.0080(18)
O8 0.082(3) 0.094(3) 0.094(3) 0.029(2) 0.043(2) 0.023(2)
C9 0.109(6) 0.098(5) 0.105(5) 0.032(4) 0.047(5) 0.004(4)
C10 0.061(3) 0.046(3) 0.051(3) -0.002(2) -0.004(3) 0.004(3)
N11 0.070(3) 0.047(2) 0.059(3) 0.003(2) 0.010(2) -0.003(3)
C12 0.064(4) 0.061(3) 0.074(4) 0.008(3) 0.011(3) -0.011(3)
C13 0.073(4) 0.057(3) 0.075(4) 0.016(3) 0.017(3) 0.005(3)
C14 0.083(4) 0.078(4) 0.085(4) 0.023(3) 0.010(4) 0.005(4)
C15 0.139(7) 0.111(6) 0.101(6) 0.031(5) -0.016(5) 0.005(5)
C16 0.043(3) 0.037(3) 0.054(3) 0.006(2) 0.013(2) 0.006(2)
C17 0.056(3) 0.043(3) 0.051(3) -0.002(2) 0.013(3) 0.003(2)
C18 0.050(3) 0.047(3) 0.052(3) 0.012(2) 0.013(3) 0.002(2)
C19 0.066(4) 0.044(3) 0.068(4) 0.011(3) 0.019(3) 0.019(3)
C20 0.063(3) 0.040(3) 0.058(3) 0.002(2) 0.018(3) 0.011(3)
C21 0.046(3) 0.037(3) 0.046(3) 0.004(2) 0.010(2) 0.000(2)
O22 0.063(2) 0.0448(19) 0.068(2) -0.0025(16) 0.0046(18) 0.0162(18)
O23 0.068(2) 0.074(2) 0.060(2) 0.018(2) 0.004(2) 0.012(2)
C24 0.087(4) 0.091(4) 0.054(3) 0.003(3) -0.003(3) -0.001(4)
C25 0.058(3) 0.042(3) 0.059(3) 0.002(2) 0.021(3) 0.004(3)
N26 0.055(3) 0.057(3) 0.053(3) 0.000(2) 0.005(2) 0.004(2)
C27 0.067(4) 0.072(4) 0.061(3) 0.017(3) -0.001(3) 0.008(3)
C28 0.050(3) 0.068(3) 0.059(3) 0.010(3) 0.002(3) 0.004(3)
C29 0.084(5) 0.068(4) 0.085(4) 0.012(3) 0.007(4) -0.001(3)
C30 0.106(6) 0.099(5) 0.114(6) 0.024(4) 0.024(5) -0.025(4)
C31 0.041(3) 0.065(3) 0.049(3) 0.011(2) -0.002(2) -0.001(3)
C32 0.049(3) 0.064(3) 0.053(3) 0.006(3) 0.009(2) 0.000(3)
C33 0.066(4) 0.064(4) 0.058(3) 0.012(3) -0.001(3) -0.010(3)
C34 0.061(4) 0.081(4) 0.084(4) 0.026(3) 0.017(3) -0.014(3)
C35 0.046(3) 0.096(5) 0.070(4) 0.015(3) 0.010(3) 0.001(3)
C36 0.050(3) 0.071(4) 0.054(3) 0.014(3) 0.000(3) -0.001(3)
O37 0.042(2) 0.062(2) 0.092(3) 0.022(2) 0.0092(19) 0.0011(18)
O38 0.098(3) 0.068(3) 0.100(3) 0.023(2) 0.015(3) -0.010(3)
C39 0.115(6) 0.071(4) 0.131(6) 0.023(4) 0.011(5) 0.018(4)
C40 0.048(3) 0.090(5) 0.067(4) 0.018(3) 0.003(3) 0.008(3)
N41 0.053(3) 0.063(3) 0.093(4) 0.012(3) -0.001(3) 0.019(3)
C42 0.071(4) 0.097(5) 0.087(5) 0.008(4) -0.005(4) 0.019(4)
C43 0.137(7) 0.126(6) 0.108(6) 0.038(5) 0.055(5) 0.059(6)
C44 0.193(11) 0.132(8) 0.246(12) 0.119(8) 0.109(9) 0.099(8)
C45 0.163(9) 0.137(7) 0.144(8) 0.051(6) 0.032(7) 0.076(7)
N46 0.081(3) 0.074(3) 0.065(3) 0.021(3) 0.015(3) 0.023(3)
O47 0.066(2) 0.055(2) 0.065(2) 0.0084(18) 0.0155(19) 0.0145(18)
O48 0.165(5) 0.133(4) 0.066(3) 0.031(3) 0.009(3) 0.069(4)
O49 0.113(3) 0.085(3) 0.061(2) 0.014(2) 0.023(2) 0.048(3)
N50 0.045(3) 0.082(4) 0.090(4) 0.030(3) 0.025(3) 0.007(3)
O51 0.052(2) 0.055(2) 0.123(3) 0.008(2) 0.035(2) 0.0069(19)
O52 0.056(3) 0.122(4) 0.169(5) 0.060(3) 0.051(3) 0.013(3)
O53 0.070(3) 0.070(3) 0.140(4) 0.021(3) 0.044(3) 0.018(2)
N54 0.081(4) 0.055(3) 0.054(3) 0.005(2) 0.002(3) 0.004(3)
O55 0.061(2) 0.061(2) 0.065(2) 0.0018(18) 0.002(2) 0.0018(19)
O56 0.075(3) 0.072(2) 0.064(2) 0.0166(19) 0.011(2) -0.006(2)
O57 0.135(4) 0.132(4) 0.060(3) 0.036(3) -0.002(3) -0.003(3)

loop_
_geom_bond_atom_site_label_1
_geom_bond_atom_site_label_2
_geom_bond_distance
_geom_bond_site_symmetry_2
_geom_bond_publ_flag
La1 O7 2.377(3) . ?
La1 O37 2.392(3) . ?
La1 O22 2.401(3) . ?
La1 O51 2.586(3) . ?
La1 O49 2.585(4) . ?
La1 O56 2.593(3) . ?
La1 O53 2.631(4) . ?
La1 O55 2.638(3) . ?
La1 O47 2.649(3) . ?
La1 N50 3.029(5) . ?
La1 N54 3.035(5) . ?
La1 N46 3.047(5) . ?
C1 O7 1.297(5) . ?
C1 C2 1.393(7) . ?
C1 C6 1.422(6) . ?
C2 C3 1.361(7) . ?
C2 H2 0.9300 . ?
C3 O8 1.345(6) . ?
C3 C4 1.391(7) . ?
C4 C5 1.335(8) . ?
C4 H4 0.9300 . ?
C5 C6 1.395(7) . ?
C5 H5 0.9300 . ?
C6 C10 1.413(7) . ?
O8 C9 1.418(7) . ?
C9 H9A 0.9600 . ?
C9 H9B 0.9600 . ?
C9 H9C 0.9600 . ?
C10 N11 1.288(7) . ?
C10 H10 0.9300 . ?
N11 C12 1.443(6) . ?
N11 H11 0.77(5) . ?
C12 C13 1.511(7) . ?
C12 H12A 0.9700 . ?
C12 H12B 0.9700 . ?
C13 C14 1.503(8) . ?
C13 H13A 0.9700 . ?
C13 H13B 0.9700 . ?
C14 C15 1.513(8) . ?
C14 H14A 0.9700 . ?
C14 H14B 0.9700 . ?
C15 H15A 0.9600 . ?
C15 H15B 0.9600 . ?
C15 H15C 0.9600 . ?
C16 O22 1.304(5) . ?
C16 C17 1.398(6) . ?
C16 C21 1.422(6) . ?
C17 C18 1.357(6) . ?
C17 H17 0.9300 . ?
C18 O23 1.361(6) . ?
C18 C19 1.399(7) . ?
C19 C20 1.364(7) . ?
C19 H19 0.9300 . ?
C20 C21 1.410(6) . ?
C20 H20 0.9300 . ?
C21 C25 1.410(6) . ?
O23 C24 1.433(6) . ?
C24 H24A 0.9600 . ?
C24 H24B 0.9600 . ?
C24 H24C 0.9600 . ?
C25 N26 1.306(6) . ?
C25 H25 0.9300 . ?
N26 C27 1.448(6) . ?
N26 H26 0.83(5) . ?
C27 C28 1.510(7) . ?
C27 H27A 0.9700 . ?
C27 H27B 0.9700 . ?
C28 C29 1.506(7) . ?
C28 H28A 0.9700 . ?
C28 H28B 0.9700 . ?
C29 C30 1.517(8) . ?
C29 H29A 0.9700 . ?
C29 H29B 0.9700 . ?
C30 H30A 0.9600 . ?
C30 H30B 0.9600 . ?
C30 H30C 0.9600 . ?
C31 O37 1.279(6) . ?
C31 C36 1.407(7) . ?
C31 C32 1.413(7) . ?
C32 C33 1.353(7) . ?
C32 H32 0.9300 . ?
C33 O38 1.357(6) . ?
C33 C34 1.398(8) . ?
C34 C35 1.349(8) . ?
C34 H34 0.9300 . ?
C35 C36 1.406(7) . ?
C35 H35 0.9300 . ?
C36 C40 1.400(7) . ?
O38 C39 1.411(8) . ?
C39 H39A 0.9600 . ?
C39 H39B 0.9600 . ?
C39 H39C 0.9600 . ?
C40 N41 1.291(7) . ?
C40 H40 0.9300 . ?
N41 C42 1.502(7) . ?
N41 H41 0.97(6) . ?
C42 C43 1.434(8) . ?
C42 H42A 0.9700 . ?
C42 H42B 0.9700 . ?
C43 C44 1.620(10) . ?
C43 H43A 0.9700 . ?
C43 H43B 0.9700 . ?
C44 C45 1.417(11) . ?
C44 H44A 0.9700 . ?
C44 H44B 0.9700 . ?
C45 H45A 0.9600 . ?
C45 H45B 0.9600 . ?
C45 H45C 0.9600 . ?
N46 O48 1.215(6) . ?
N46 O47 1.249(5) . ?
N46 O49 1.276(5) . ?
N50 O52 1.209(5) . ?
N50 O53 1.237(6) . ?
N50 O51 1.247(5) . ?
N54 O57 1.206(5) . ?
N54 O55 1.254(5) . ?
N54 O56 1.258(6) . ?
